data_4088950
loop_
_publ_author_name
'Sansook, Supojjanee'
'Tuo, Wei'
'Lemaire, Lucas'
'Tourteau, Aur\'elien'
'Barczyk, Am\'elie'
'Dezitter, Xavier'
'Klupsch, Fr\'ed\'erique'
'Leleu-Chavain, Natascha'
'Tizzard, Graham J.'
'Coles, Simon J.'
'Millet, R\'egis'
'Spencer, John'

_publ_section_title
;
 Synthesis of Bioorganometallic Nanomolar-Potent CB2Agonists Containing a
 Ferrocene Unit
;
_journal_issue 19
_journal_name_full Organometallics
_journal_page_first 3361
_journal_paper_doi 10.1021/acs.organomet.6b00575
_journal_volume 35
_journal_year 2016
_chemical_formula_moiety 'C25 H26 Fe N2 O2'
_chemical_formula_sum 'C25 H26 Fe N2 O2'
_chemical_formula_weight 442.33
_space_group_crystal_system monoclinic
_space_group_IT_number 14
_space_group_name_Hall '-P 2ybc'
_space_group_name_H-M_alt 'P 1 21/c 1'
_atom_sites_solution_hydrogens mixed
_atom_sites_solution_primary iterative
_audit_creation_date 2014-01-13
_audit_creation_method
;
Olex2 1.2
(compiled 2013.12.10 svn.r2850 for OlexSys, GUI svn.r4736)
;
_cell_angle_alpha 90
_cell_angle_beta 102.149(2)
_cell_angle_gamma 90
_cell_formula_units_Z 4
_cell_length_a 17.3183(11)
_cell_length_b 7.3202(5)
_cell_length_c 16.8361(11)
_cell_measurement_reflns_used 13191
_cell_measurement_temperature 100(2)
_cell_measurement_theta_max 27.5
_cell_measurement_theta_min 2.4
_cell_volume 2086.6(2)
_computing_cell_refinement 'CrystalClear-SM Expert 3.1 b27 (Rigaku, 2013)'
_computing_data_collection 'CrystalClear-SM Expert 3.1 b27 (Rigaku, 2013)'
_computing_data_reduction 'CrystalClear-SM Expert 3.1 b27 (Rigaku, 2013)'
_computing_molecular_graphics 'Olex2 (Dolomanov et al., 2009)'
_computing_publication_material 'Olex2 (Dolomanov et al., 2009)'
_computing_structure_refinement 'ShelXL (Sheldrick, 2008)'
_computing_structure_solution
;
Superflip (Palatinus & Chapuis, 2007;Palatinus & van der Lee, 2008;
Palatinus et al., 2012)
;
_diffrn_ambient_temperature 100(2)
_diffrn_detector 'CCD area detector'
_diffrn_detector_area_resol_mean 28.5714
_diffrn_detector_type 'Rigaku HG Saturn724+ (2x2 bin mode)'
_diffrn_measured_fraction_theta_full 0.995
_diffrn_measured_fraction_theta_max 0.997
_diffrn_measurement_device 'four-circle \k diffractometer'
_diffrn_measurement_device_type 'Rigaku Saturn724+ (2x2 bin mode)'
_diffrn_measurement_method 'profile data from \w-scans'
_diffrn_measurement_specimen_support 'MiTeGen MicroMesh'
_diffrn_orient_matrix_type d*Trek
_diffrn_orient_matrix_UB_11 -0.059361
_diffrn_orient_matrix_UB_12 0.000742
_diffrn_orient_matrix_UB_13 -0.012926
_diffrn_orient_matrix_UB_21 -0.029109
_diffrn_orient_matrix_UB_22 -0.009086
_diffrn_orient_matrix_UB_23 0.133161
_diffrn_orient_matrix_UB_31 -0.012275
_diffrn_orient_matrix_UB_32 0.057762
_diffrn_orient_matrix_UB_33 0.001258
_diffrn_radiation_collimation 0.3
_diffrn_radiation_monochromator 'Confocal mirrors, HF Varimax'
_diffrn_radiation_probe x-ray
_diffrn_radiation_type MoK\a
_diffrn_radiation_wavelength 0.71075
_diffrn_reflns_av_R_equivalents 0.0383
_diffrn_reflns_av_unetI/netI 0.0385
_diffrn_reflns_Laue_measured_fraction_full 0.995
_diffrn_reflns_Laue_measured_fraction_max 0.997
_diffrn_reflns_limit_h_max 22
_diffrn_reflns_limit_h_min -22
_diffrn_reflns_limit_k_max 9
_diffrn_reflns_limit_k_min -9
_diffrn_reflns_limit_l_max 19
_diffrn_reflns_limit_l_min -21
_diffrn_reflns_number 14305
_diffrn_reflns_point_group_measured_fraction_full 0.995
_diffrn_reflns_point_group_measured_fraction_max 0.997
_diffrn_reflns_theta_full 27.500
_diffrn_reflns_theta_max 27.481
_diffrn_reflns_theta_min 2.406
_diffrn_source 'Rotating Anode'
_diffrn_source_current 55.0
_diffrn_source_power 2.475
_diffrn_source_target Mo
_diffrn_source_type 'Rotating Anode'
_diffrn_source_voltage 45.0
_exptl_absorpt_coefficient_mu 0.747
_exptl_absorpt_correction_T_max 1.000
_exptl_absorpt_correction_T_min 0.762
_exptl_absorpt_correction_type multi-scan
_exptl_absorpt_process_details 'CrystalClear-SM Expert 3.1 b27 (Rigaku, 2013)'
_exptl_crystal_colour Yellow
_exptl_crystal_density_diffrn 1.408
_exptl_crystal_description Block
_exptl_crystal_F_000 928
_exptl_crystal_size_max 0.12
_exptl_crystal_size_mid 0.03
_exptl_crystal_size_min 0.03
_refine_diff_density_max 0.405
_refine_diff_density_min -0.331
_refine_diff_density_rms 0.061
_refine_ls_extinction_method none
_refine_ls_goodness_of_fit_ref 1.052
_refine_ls_hydrogen_treatment mixed
_refine_ls_matrix_type full
_refine_ls_number_parameters 313
_refine_ls_number_reflns 4770
_refine_ls_number_restraints 26
_refine_ls_restrained_S_all 1.057
_refine_ls_R_factor_all 0.0492
_refine_ls_R_factor_gt 0.0369
_refine_ls_shift/su_max 0.004
_refine_ls_shift/su_mean 0.000
_refine_ls_structure_factor_coef Fsqd
_refine_ls_weighting_details 'w=1/[\s^2^(Fo^2^)+(0.0456P)^2^+0.6606P] where P=(Fo^2^+2Fc^2^)/3'
_refine_ls_weighting_scheme calc
_refine_ls_wR_factor_gt 0.0897
_refine_ls_wR_factor_ref 0.0943
_reflns_Friedel_coverage 0.000
_reflns_number_gt 3897
_reflns_number_total 4770
_reflns_threshold_expression 'I > 2\s(I)'
_cod_data_source_file om6b00575_si_002.cif
_cod_data_source_block 11b
_cod_depositor_comments
;
The following automatic conversions were performed:

data item '_exptl_absorpt_correction_type' value 'Multi-scan' was
changed to 'multi-scan' in accordance with the
/home/saulius/struct/COD-crude-data/automatic-downloads/DataCite-retrospective/ACS/depositions/lib/dictionaries/cif_core.dic
dictionary named 'cif_core.dic' version 2.4.2 last updated on
2011-04-26.

Automatic conversion script
Id: cif_fix_values 6909 2019-04-08 15:41:33Z antanas 
;
_cod_original_formula_sum 'C25 H26 Fe1 N2 O2'
_cod_database_code 4088950
_shelxl_version_number 2013-4
_shelx_space_group_comment
;
The symmetry employed for this shelxl refinement is uniquely defined
by the following loop, which should always be used as a source of
symmetry information in preference to the above space-group names.
They are only intended as comments.
;
_olex2_refinement_description
;
1. Fixed Uiso
 At 1.2 times of:
  All C(H) groups, All C(H,H) groups, All C(H,H,H,H) groups, All N(H) groups
 At 1.5 times of:
  All C(H,H,H) groups
2. Restrained distances
 N1-H1
 0.88 with sigma of 0.002
 C22A-C21 \\sim C22B-C21
 with sigma of 0.02
3. Uiso/Uaniso restraints and constraints
C22A \\sim C22B: within 1.7A with sigma of 0.04 and sigma for terminal atoms of
0.08
C23A \\sim C23B: within 1.7A with sigma of 0.04 and sigma for terminal atoms of
0.08
C24A \\sim C24B: within 1.7A with sigma of 0.04 and sigma for terminal atoms of
0.08
C25A \\sim C25B: within 1.7A with sigma of 0.04 and sigma for terminal atoms of
0.08
4. Others
 Sof(H21C)=Sof(H21D)=Sof(C22B)=Sof(H22C)=Sof(H22D)=Sof(C23B)=Sof(H23C)=
 Sof(H23D)=Sof(C24B)=Sof(H24C)=Sof(H24D)=Sof(C25B)=Sof(H25D)=Sof(H25E)=
 Sof(H25F)=1-FVAR(1)
 Sof(H21A)=Sof(H21B)=Sof(C22A)=Sof(H22A)=Sof(H22B)=Sof(C23A)=Sof(H23A)=
 Sof(H23B)=Sof(C24A)=Sof(H24A)=Sof(H24B)=Sof(C25A)=Sof(H25A)=Sof(H25B)=
 Sof(H25C)=FVAR(1)
5.a Secondary CH2 refined with riding coordinates:
 C21(H21A,H21B), C21(H21C,H21D), C22A(H22A,H22B), C23A(H23A,H23B), C24A(H24A,
 H24B), C22B(H22C,H22D), C23B(H23C,H23D), C24B(H24C,H24D)
5.b Aromatic/amide H refined with riding coordinates:
 C2(H2), C3(H3), C4(H4), C5(H5), C6(H6), C7(H7), C8(H8), C9(H9), C10(H10),
 C13(H13), C15(H15), C16(H16), C17(H17), C18(H18)
5.c Idealised Me refined as rotating group:
 C25A(H25A,H25B,H25C), C25B(H25D,H25E,H25F)
;

loop_
_space_group_symop_operation_xyz
'x, y, z'
'-x, y+1/2, -z+1/2'
'-x, -y, -z'
'x, -y-1/2, z-1/2'

loop_
_atom_site_label
_atom_site_type_symbol
_atom_site_fract_x
_atom_site_fract_y
_atom_site_fract_z
_atom_site_U_iso_or_equiv
_atom_site_adp_type
_atom_site_occupancy
_atom_site_site_symmetry_order
_atom_site_calc_flag
_atom_site_refinement_flags_posn
_atom_site_refinement_flags_occupancy
_atom_site_disorder_assembly
_atom_site_disorder_group
Fe1 Fe 0.35893(2) 0.26950(3) 0.15897(2) 0.01937(9) Uani 1 1 d . . . .
O1 O 0.10431(7) 0.09626(19) 0.04185(8) 0.0248(3) Uani 1 1 d . . . .
O2 O 0.15294(8) 0.16168(19) 0.29610(8) 0.0237(3) Uani 1 1 d . . . .
N1 N 0.19927(9) 0.0921(2) 0.15844(9) 0.0198(3) Uani 1 1 d D . . .
H1 H 0.2041(12) 0.107(3) 0.2111(3) 0.024 Uiso 1 1 d DR . . .
N2 N -0.07488(9) 0.0940(2) 0.16720(9) 0.0199(3) Uani 1 1 d . . . .
C1 C 0.26608(10) 0.0956(2) 0.12253(11) 0.0185(4) Uani 1 1 d . . . .
C2 C 0.33725(11) -0.0037(2) 0.15262(12) 0.0224(4) Uani 1 1 d . . . .
H2 H 0.3463 -0.0866 0.1971 0.027 Uiso 1 1 calc R . . .
C3 C 0.39229(11) 0.0441(3) 0.10372(12) 0.0257(4) Uani 1 1 d . . . .
H3 H 0.4446 -0.0013 0.1099 0.031 Uiso 1 1 calc R . . .
C4 C 0.35524(12) 0.1713(3) 0.04434(12) 0.0267(4) Uani 1 1 d . . . .
H4 H 0.3786 0.2256 0.0038 0.032 Uiso 1 1 calc R . . .
C5 C 0.27693(11) 0.2042(3) 0.05563(12) 0.0226(4) Uani 1 1 d . . . .
H5 H 0.2391 0.2838 0.0243 0.027 Uiso 1 1 calc R . . .
C6 C 0.33362(12) 0.4046(3) 0.25598(14) 0.0309(5) Uani 1 1 d . . . .
H6 H 0.2895 0.3820 0.2798 0.037 Uiso 1 1 calc R . . .
C7 C 0.40887(12) 0.3199(3) 0.27821(13) 0.0295(5) Uani 1 1 d . . . .
H7 H 0.4240 0.2316 0.3199 0.035 Uiso 1 1 calc R . . .
C8 C 0.45783(12) 0.3903(3) 0.22712(13) 0.0305(5) Uani 1 1 d . . . .
H8 H 0.5110 0.3565 0.2284 0.037 Uiso 1 1 calc R . . .
C9 C 0.41263(13) 0.5204(3) 0.17387(15) 0.0340(5) Uani 1 1 d . . . .
H9 H 0.4304 0.5895 0.1334 0.041 Uiso 1 1 calc R . . .
C10 C 0.33597(12) 0.5285(3) 0.19208(15) 0.0339(5) Uani 1 1 d . . . .
H10 H 0.2937 0.6041 0.1658 0.041 Uiso 1 1 calc R . . .
C11 C 0.12373(11) 0.1001(2) 0.11673(11) 0.0192(4) Uani 1 1 d . . . .
C12 C 0.06403(10) 0.1104(2) 0.16898(11) 0.0183(4) Uani 1 1 d . . . .
C13 C 0.08393(11) 0.1377(2) 0.25556(11) 0.0187(4) Uani 1 1 d . . . .
C14 C 0.01646(11) 0.1351(2) 0.29588(11) 0.0200(4) Uani 1 1 d . . . .
C15 C 0.02975(12) 0.1543(3) 0.38090(11) 0.0236(4) Uani 1 1 d . . . .
H15 H 0.0822 0.1686 0.4113 0.028 Uiso 1 1 calc R . . .
C16 C -0.03192(12) 0.1527(3) 0.42055(12) 0.0271(4) Uani 1 1 d . . . .
H16 H -0.0222 0.1649 0.4780 0.033 Uiso 1 1 calc R . . .
C17 C -0.10910(13) 0.1331(3) 0.37576(13) 0.0340(5) Uani 1 1 d . . . .
H17 H -0.1517 0.1319 0.4033 0.041 Uiso 1 1 calc R . . .
C18 C -0.12467(12) 0.1154(3) 0.29265(13) 0.0316(5) Uani 1 1 d . . . .
H18 H -0.1776 0.1035 0.2631 0.038 Uiso 1 1 calc R . . .
C19 C -0.06174(11) 0.1152(2) 0.25137(11) 0.0208(4) Uani 1 1 d . . . .
C20 C -0.01374(11) 0.0909(2) 0.12989(11) 0.0188(4) Uani 1 1 d . . . .
H20 H -0.0248 0.0742 0.0727 0.023 Uiso 1 1 calc R . . .
C21 C -0.15623(11) 0.0844(3) 0.11665(12) 0.0235(4) Uani 1 1 d . . . .
H21A H -0.1921 0.0276 0.1482 0.028 Uiso 0.566(8) 1 calc R P A 1
H21B H -0.1565 0.0083 0.0680 0.028 Uiso 0.566(8) 1 calc R P A 1
H21C H -0.1532 0.0499 0.0605 0.028 Uiso 0.434(8) 1 calc R P A 2
H21D H -0.1858 -0.0128 0.1383 0.028 Uiso 0.434(8) 1 calc R P A 2
C22A C -0.1860(3) 0.2857(7) 0.0896(4) 0.0226(11) Uani 0.566(8) 1 d . P A 1
H22A H -0.1780 0.3645 0.1385 0.027 Uiso 0.566(8) 1 calc R P A 1
H22B H -0.1531 0.3352 0.0532 0.027 Uiso 0.566(8) 1 calc R P A 1
C22B C -0.1988(4) 0.2522(10) 0.1143(5) 0.0263(16) Uani 0.434(8) 1 d . P A 2
H22C H -0.1774 0.3421 0.0807 0.032 Uiso 0.434(8) 1 calc R P A 2
H22D H -0.1919 0.3023 0.1700 0.032 Uiso 0.434(8) 1 calc R P A 2
C23A C -0.2737(2) 0.2964(6) 0.0456(3) 0.0232(11) Uani 0.566(8) 1 d . P A 1
H23A H -0.2834 0.4162 0.0180 0.028 Uiso 0.566(8) 1 calc R P A 1
H23B H -0.2842 0.2004 0.0033 0.028 Uiso 0.566(8) 1 calc R P A 1
C23B C -0.2861(3) 0.2236(8) 0.0793(3) 0.0219(14) Uani 0.434(8) 1 d . P A 2
H23C H -0.2928 0.1814 0.0224 0.026 Uiso 0.434(8) 1 calc R P A 2
H23D H -0.3061 0.1260 0.1104 0.026 Uiso 0.434(8) 1 calc R P A 2
C24A C -0.3308(3) 0.2734(10) 0.1011(3) 0.0447(16) Uani 0.566(8) 1 d . P A 1
H24A H -0.3167 0.3613 0.1465 0.054 Uiso 0.566(8) 1 calc R P A 1
H24B H -0.3246 0.1489 0.1245 0.054 Uiso 0.566(8) 1 calc R P A 1
C24B C -0.3349(3) 0.3931(10) 0.0811(5) 0.0428(18) Uani 0.434(8) 1 d . P A 2
H24C H -0.3227 0.4449 0.1366 0.051 Uiso 0.434(8) 1 calc R P A 2
H24D H -0.3200 0.4850 0.0438 0.051 Uiso 0.434(8) 1 calc R P A 2
C25A C -0.4178(12) 0.302(2) 0.0597(13) 0.044(3) Uani 0.566(8) 1 d . P A 1
H25A H -0.4341 0.2074 0.0184 0.066 Uiso 0.566(8) 1 calc GR P A 1
H25B H -0.4243 0.4226 0.0339 0.066 Uiso 0.566(8) 1 calc GR P A 1
H25C H -0.4507 0.2942 0.1004 0.066 Uiso 0.566(8) 1 calc GR P A 1
C25B C -0.4222(16) 0.358(2) 0.0567(18) 0.047(4) Uani 0.434(8) 1 d . P A 2
H25D H -0.4351 0.3121 0.0008 0.071 Uiso 0.434(8) 1 calc GR P A 2
H25E H -0.4510 0.4719 0.0603 0.071 Uiso 0.434(8) 1 calc GR P A 2
H25F H -0.4374 0.2669 0.0933 0.071 Uiso 0.434(8) 1 calc GR P A 2

loop_
_atom_site_aniso_label
_atom_site_aniso_U_11
_atom_site_aniso_U_22
_atom_site_aniso_U_33
_atom_site_aniso_U_23
_atom_site_aniso_U_13
_atom_site_aniso_U_12
Fe1 0.01395(13) 0.01691(14) 0.02660(16) -0.00142(11) 0.00283(10) -0.00152(10)
O1 0.0166(7) 0.0399(8) 0.0178(7) -0.0023(6) 0.0031(5) -0.0022(6)
O2 0.0198(7) 0.0301(7) 0.0197(7) -0.0006(6) 0.0005(5) -0.0008(6)
N1 0.0154(7) 0.0254(8) 0.0183(8) -0.0006(6) 0.0032(6) -0.0034(6)
N2 0.0169(7) 0.0242(8) 0.0194(8) -0.0037(6) 0.0054(6) -0.0039(6)
C1 0.0155(8) 0.0182(8) 0.0217(9) -0.0038(7) 0.0035(7) -0.0033(7)
C2 0.0207(9) 0.0160(8) 0.0293(10) -0.0029(7) 0.0024(8) -0.0003(7)
C3 0.0188(9) 0.0249(9) 0.0340(11) -0.0095(8) 0.0073(8) -0.0003(8)
C4 0.0223(10) 0.0341(10) 0.0256(11) -0.0027(9) 0.0090(8) -0.0054(8)
C5 0.0186(9) 0.0256(9) 0.0226(10) 0.0010(8) 0.0021(7) -0.0040(7)
C6 0.0246(10) 0.0265(10) 0.0424(13) -0.0147(9) 0.0087(9) -0.0021(8)
C7 0.0270(10) 0.0295(10) 0.0291(11) -0.0100(9) -0.0006(8) -0.0009(8)
C8 0.0165(9) 0.0322(11) 0.0404(13) -0.0107(9) 0.0008(8) -0.0059(8)
C9 0.0307(11) 0.0208(10) 0.0489(14) -0.0021(9) 0.0050(10) -0.0127(9)
C10 0.0266(11) 0.0161(9) 0.0551(14) -0.0100(9) 0.0000(10) -0.0004(8)
C11 0.0176(9) 0.0193(8) 0.0205(10) -0.0014(7) 0.0037(7) -0.0028(7)
C12 0.0167(8) 0.0195(8) 0.0187(9) -0.0005(7) 0.0038(7) -0.0012(7)
C13 0.0200(9) 0.0171(8) 0.0188(9) 0.0014(7) 0.0039(7) 0.0001(7)
C14 0.0233(9) 0.0182(8) 0.0194(9) -0.0005(7) 0.0064(7) -0.0015(7)
C15 0.0283(10) 0.0222(9) 0.0200(10) -0.0003(8) 0.0047(8) 0.0005(8)
C16 0.0354(11) 0.0283(10) 0.0194(10) -0.0026(8) 0.0098(8) -0.0026(9)
C17 0.0329(12) 0.0469(13) 0.0269(11) -0.0080(10) 0.0169(9) -0.0091(10)
C18 0.0230(10) 0.0453(13) 0.0288(11) -0.0099(9) 0.0105(8) -0.0106(9)
C19 0.0226(9) 0.0215(9) 0.0195(9) -0.0039(7) 0.0070(7) -0.0032(7)
C20 0.0196(9) 0.0204(8) 0.0170(9) -0.0004(7) 0.0050(7) -0.0024(7)
C21 0.0151(9) 0.0306(10) 0.0252(10) -0.0098(8) 0.0051(7) -0.0062(7)
C22A 0.017(2) 0.025(2) 0.027(3) -0.0029(19) 0.0069(18) -0.0011(17)
C22B 0.018(3) 0.033(3) 0.029(4) -0.006(3) 0.007(2) -0.003(2)
C23A 0.0211(18) 0.0223(19) 0.026(2) 0.0027(17) 0.0039(15) 0.0023(14)
C23B 0.019(2) 0.024(3) 0.021(3) 0.005(2) 0.0019(19) 0.0010(19)
C24A 0.025(2) 0.078(5) 0.033(2) 0.016(2) 0.0111(18) 0.013(2)
C24B 0.023(3) 0.040(4) 0.064(4) 0.004(3) 0.008(3) 0.012(2)
C25A 0.024(4) 0.065(7) 0.046(4) -0.001(6) 0.013(3) 0.006(5)
C25B 0.021(4) 0.074(11) 0.049(6) 0.003(8) 0.010(3) 0.007(7)

loop_
_atom_type_symbol
_atom_type_description
_atom_type_scat_dispersion_real
_atom_type_scat_dispersion_imag
_atom_type_scat_source
C C 0.0033 0.0016 'International Tables Vol C Tables 4.2.6.8 and 6.1.1.4'
H H 0.0000 0.0000 'International Tables Vol C Tables 4.2.6.8 and 6.1.1.4'
Fe Fe 0.3463 0.8444 'International Tables Vol C Tables 4.2.6.8 and 6.1.1.4'
N N 0.0061 0.0033 'International Tables Vol C Tables 4.2.6.8 and 6.1.1.4'
O O 0.0106 0.0060 'International Tables Vol C Tables 4.2.6.8 and 6.1.1.4'

loop_
_geom_angle_atom_site_label_1
_geom_angle_atom_site_label_2
_geom_angle_atom_site_label_3
_geom_angle
C1 Fe1 C4 68.38(8)
C1 Fe1 C5 40.63(7)
C1 Fe1 C7 123.45(8)
C1 Fe1 C8 161.70(8)
C1 Fe1 C9 154.65(8)
C2 Fe1 C1 41.06(7)
C2 Fe1 C3 41.08(8)
C2 Fe1 C4 68.69(8)
C2 Fe1 C5 68.91(8)
C2 Fe1 C6 116.86(9)
C2 Fe1 C7 105.33(8)
C2 Fe1 C8 125.22(8)
C2 Fe1 C9 164.05(8)
C2 Fe1 C10 152.19(9)
C3 Fe1 C1 68.83(7)
C3 Fe1 C4 40.60(8)
C3 Fe1 C5 68.72(8)
C3 Fe1 C7 119.51(8)
C3 Fe1 C8 108.72(8)
C3 Fe1 C9 128.07(9)
C3 Fe1 C10 165.61(9)
C4 Fe1 C5 40.74(7)
C4 Fe1 C8 122.36(8)
C4 Fe1 C9 110.67(9)
C6 Fe1 C1 104.79(8)
C6 Fe1 C3 152.91(9)
C6 Fe1 C4 163.32(9)
C6 Fe1 C5 124.40(8)
C6 Fe1 C7 40.75(8)
C6 Fe1 C8 68.71(8)
C6 Fe1 C9 68.60(9)
C6 Fe1 C10 40.63(9)
C7 Fe1 C4 155.67(8)
C7 Fe1 C5 161.09(8)
C7 Fe1 C8 40.73(9)
C7 Fe1 C9 68.35(9)
C8 Fe1 C5 156.93(9)
C9 Fe1 C5 121.75(9)
C9 Fe1 C8 40.65(9)
C10 Fe1 C1 118.38(8)
C10 Fe1 C4 127.94(9)
C10 Fe1 C5 107.92(8)
C10 Fe1 C7 68.31(9)
C10 Fe1 C8 68.54(8)
C10 Fe1 C9 40.80(9)
C1 N1 H1 121.0(14)
C11 N1 H1 113.3(14)
C11 N1 C1 124.58(16)
C19 N2 C21 121.26(15)
C20 N2 C19 120.10(15)
C20 N2 C21 118.56(15)
N1 C1 Fe1 123.14(12)
N1 C1 C2 124.16(17)
N1 C1 C5 127.23(16)
C2 C1 Fe1 69.19(10)
C5 C1 Fe1 70.29(10)
C5 C1 C2 108.49(16)
Fe1 C2 H2 126.0
C1 C2 Fe1 69.75(10)
C1 C2 H2 126.2
C3 C2 Fe1 69.56(11)
C3 C2 C1 107.53(17)
C3 C2 H2 126.2
Fe1 C3 H3 126.1
C2 C3 Fe1 69.36(11)
C2 C3 H3 126.0
C4 C3 Fe1 70.13(12)
C4 C3 C2 108.06(17)
C4 C3 H3 126.0
Fe1 C4 H4 126.6
C3 C4 Fe1 69.26(11)
C3 C4 H4 125.7
C3 C4 C5 108.55(17)
C5 C4 Fe1 69.99(11)
C5 C4 H4 125.7
Fe1 C5 H5 126.9
C1 C5 Fe1 69.08(10)
C1 C5 C4 107.36(17)
C1 C5 H5 126.3
C4 C5 Fe1 69.27(11)
C4 C5 H5 126.3
Fe1 C6 H6 125.7
C7 C6 Fe1 70.04(12)
C7 C6 H6 126.0
C10 C6 Fe1 69.85(12)
C10 C6 H6 126.0
C10 C6 C7 107.98(19)
Fe1 C7 H7 126.6
C6 C7 Fe1 69.21(12)
C6 C7 H7 125.9
C6 C7 C8 108.2(2)
C8 C7 Fe1 69.83(12)
C8 C7 H7 125.9
Fe1 C8 H8 126.3
C7 C8 Fe1 69.44(11)
C7 C8 H8 126.2
C9 C8 Fe1 69.66(11)
C9 C8 C7 107.67(19)
C9 C8 H8 126.2
Fe1 C9 H9 126.6
C8 C9 Fe1 69.69(11)
C8 C9 H9 126.1
C8 C9 C10 107.8(2)
C10 C9 Fe1 69.17(11)
C10 C9 H9 126.1
Fe1 C10 H10 126.2
C6 C10 Fe1 69.52(11)
C6 C10 C9 108.32(19)
C6 C10 H10 125.8
C9 C10 Fe1 70.03(11)
C9 C10 H10 125.8
O1 C11 N1 123.79(17)
O1 C11 C12 121.93(16)
N1 C11 C12 114.26(16)
C13 C12 C11 123.75(15)
C20 C12 C11 116.24(16)
C20 C12 C13 120.01(17)
O2 C13 C12 124.51(17)
O2 C13 C14 120.54(16)
C12 C13 C14 114.95(16)
C15 C14 C13 119.50(17)
C15 C14 C19 118.92(17)
C19 C14 C13 121.57(17)
C14 C15 H15 119.5
C16 C15 C14 121.05(18)
C16 C15 H15 119.5
C15 C16 H16 120.3
C15 C16 C17 119.47(18)
C17 C16 H16 120.3
C16 C17 H17 119.3
C18 C17 C16 121.31(19)
C18 C17 H17 119.3
C17 C18 H18 120.2
C17 C18 C19 119.70(19)
C19 C18 H18 120.2
N2 C19 C14 118.95(17)
N2 C19 C18 121.51(17)
C18 C19 C14 119.54(17)
N2 C20 C12 124.36(17)
N2 C20 H20 117.8
C12 C20 H20 117.8
N2 C21 H21A 109.8
N2 C21 H21B 109.8
N2 C21 H21C 108.9
N2 C21 H21D 108.9
N2 C21 C22A 109.3(3)
H21A C21 H21B 108.3
H21C C21 H21D 107.7
C22A C21 H21A 109.8
C22A C21 H21B 109.8
C22B C21 N2 113.4(3)
C22B C21 H21C 108.9
C22B C21 H21D 108.9
C21 C22A H22A 108.7
C21 C22A H22B 108.7
H22A C22A H22B 107.6
C23A C22A C21 114.2(4)
C23A C22A H22A 108.7
C23A C22A H22B 108.7
C21 C22B H22C 109.4
C21 C22B H22D 109.4
C21 C22B C23B 111.0(5)
H22C C22B H22D 108.0
C23B C22B H22C 109.4
C23B C22B H22D 109.4
C22A C23A H23A 108.8
C22A C23A H23B 108.8
H23A C23A H23B 107.7
C24A C23A C22A 113.8(4)
C24A C23A H23A 108.8
C24A C23A H23B 108.8
C22B C23B H23C 108.9
C22B C23B H23D 108.9
H23C C23B H23D 107.7
C24B C23B C22B 113.3(5)
C24B C23B H23C 108.9
C24B C23B H23D 108.9
C23A C24A H24A 108.7
C23A C24A H24B 108.7
C23A C24A C25A 114.4(8)
H24A C24A H24B 107.6
C25A C24A H24A 108.7
C25A C24A H24B 108.7
C23B C24B H24C 109.0
C23B C24B H24D 109.0
H24C C24B H24D 107.8
C25B C24B C23B 113.0(8)
C25B C24B H24C 109.0
C25B C24B H24D 109.0
C24A C25A H25A 109.5
C24A C25A H25B 109.5
C24A C25A H25C 109.5
H25A C25A H25B 109.5
H25A C25A H25C 109.5
H25B C25A H25C 109.5
C24B C25B H25D 109.5
C24B C25B H25E 109.5
C24B C25B H25F 109.5
H25D C25B H25E 109.5
H25D C25B H25F 109.5
H25E C25B H25F 109.5

loop_
_geom_bond_atom_site_label_1
_geom_bond_atom_site_label_2
_geom_bond_distance
Fe1 C1 2.0412(17)
Fe1 C2 2.0336(18)
Fe1 C3 2.0363(19)
Fe1 C4 2.048(2)
Fe1 C5 2.0573(18)
Fe1 C6 2.034(2)
Fe1 C7 2.045(2)
Fe1 C8 2.0504(19)
Fe1 C9 2.0501(19)
Fe1 C10 2.039(2)
O1 C11 1.235(2)
O2 C13 1.258(2)
N1 H1 0.880(2)
N1 C1 1.414(2)
N1 C11 1.350(2)
N2 C19 1.396(2)
N2 C20 1.340(2)
N2 C21 1.486(2)
C1 C2 1.429(2)
C1 C5 1.423(3)
C2 H2 0.9500
C2 C3 1.428(3)
C3 H3 0.9500
C3 C4 1.417(3)
C4 H4 0.9500
C4 C5 1.429(3)
C5 H5 0.9500
C6 H6 0.9500
C6 C7 1.420(3)
C6 C10 1.414(3)
C7 H7 0.9500
C7 C8 1.425(3)
C8 H8 0.9500
C8 C9 1.424(3)
C9 H9 0.9500
C9 C10 1.425(3)
C10 H10 0.9500
C11 C12 1.494(3)
C12 C13 1.439(3)
C12 C20 1.376(2)
C14 C13 1.470(2)
C15 C14 1.408(3)
C15 H15 0.9500
C16 C15 1.373(3)
C16 H16 0.9500
C17 C16 1.397(3)
C17 H17 0.9500
C18 C17 1.374(3)
C18 H18 0.9500
C19 C14 1.411(3)
C19 C18 1.410(3)
C20 H20 0.9500
C21 H21A 0.9900
C21 H21B 0.9900
C21 H21C 0.9900
C21 H21D 0.9900
C21 C22A 1.596(6)
C21 C22B 1.430(7)
C22A H22A 0.9900
C22A H22B 0.9900
C22A C23A 1.545(7)
C22B H22C 0.9900
C22B H22D 0.9900
C22B C23B 1.517(9)
C23A H23A 0.9900
C23A H23B 0.9900
C23A C24A 1.506(7)
C23B H23C 0.9900
C23B H23D 0.9900
C23B C24B 1.505(8)
C24A H24A 0.9900
C24A H24B 0.9900
C24A C25A 1.54(2)
C24B H24C 0.9900
C24B H24D 0.9900
C24B C25B 1.50(3)
C25A H25A 0.9800
C25A H25B 0.9800
C25A H25C 0.9800
C25B H25D 0.9800
C25B H25E 0.9800
C25B H25F 0.9800

loop_
_geom_hbond_atom_site_label_D
_geom_hbond_atom_site_label_H
_geom_hbond_atom_site_label_A
_geom_hbond_distance_DH
_geom_hbond_distance_HA
_geom_hbond_distance_DA
_geom_hbond_angle_DHA
N1 H1 O2 0.880(2) 1.878(12) 2.657(2) 146.6(19)

loop_
_geom_torsion_atom_site_label_1
_geom_torsion_atom_site_label_2
_geom_torsion_atom_site_label_3
_geom_torsion_atom_site_label_4
_geom_torsion
Fe1 C1 C2 C3 -59.54(12)
Fe1 C1 C5 C4 58.90(13)
Fe1 C2 C3 C4 -59.69(14)
Fe1 C3 C4 C5 -59.13(14)
Fe1 C4 C5 C1 -58.78(13)
Fe1 C6 C7 C8 59.12(14)
Fe1 C6 C10 C9 -59.49(14)
Fe1 C7 C8 C9 59.40(14)
Fe1 C8 C9 C10 58.86(14)
Fe1 C9 C10 C6 59.18(14)
O1 C11 C12 C13 -172.09(17)
O1 C11 C12 C20 8.3(3)
N1 C1 C2 Fe1 -116.67(17)
N1 C1 C2 C3 -176.21(16)
N1 C1 C5 Fe1 117.20(18)
N1 C1 C5 C4 176.10(17)
N1 C11 C12 C13 9.1(2)
N1 C11 C12 C20 -170.47(16)
N2 C19 C14 C13 1.3(3)
N2 C19 C14 C15 -179.24(16)
N2 C19 C18 C17 178.7(2)
N2 C21 C22A C23A -172.8(3)
N2 C21 C22B C23B -166.6(4)
C1 N1 C11 O1 6.3(3)
C1 N1 C11 C12 -174.96(15)
C1 C2 C3 Fe1 59.66(12)
C1 C2 C3 C4 0.0(2)
C2 C1 C5 Fe1 -58.82(12)
C2 C1 C5 C4 0.1(2)
C2 C3 C4 Fe1 59.20(13)
C2 C3 C4 C5 0.1(2)
C3 C4 C5 Fe1 58.68(14)
C3 C4 C5 C1 -0.1(2)
C5 C1 C2 Fe1 59.50(13)
C5 C1 C2 C3 0.0(2)
C6 C7 C8 Fe1 -58.74(14)
C6 C7 C8 C9 0.7(2)
C7 C6 C10 Fe1 59.90(14)
C7 C6 C10 C9 0.4(2)
C7 C8 C9 Fe1 -59.26(14)
C7 C8 C9 C10 -0.4(2)
C8 C9 C10 Fe1 -59.18(14)
C8 C9 C10 C6 0.0(2)
C10 C6 C7 Fe1 -59.78(14)
C10 C6 C7 C8 -0.7(2)
C11 N1 C1 Fe1 129.12(16)
C11 N1 C1 C2 -144.89(18)
C11 N1 C1 C5 39.7(3)
C11 C12 C13 O2 2.4(3)
C11 C12 C13 C14 -177.30(16)
C11 C12 C20 N2 179.07(16)
C13 C12 C20 N2 -0.5(3)
C14 C19 C18 C17 -0.7(3)
C15 C14 C13 O2 -1.9(3)
C15 C14 C13 C12 177.85(16)
C16 C15 C14 C13 179.91(18)
C16 C15 C14 C19 0.4(3)
C17 C16 C15 C14 -0.5(3)
C18 C17 C16 C15 -0.1(3)
C18 C19 C14 C13 -179.32(18)
C18 C19 C14 C15 0.2(3)
C19 N2 C20 C12 -1.0(3)
C19 N2 C21 C22A 89.2(3)
C19 N2 C21 C22B 67.5(4)
C19 C14 C13 O2 177.61(17)
C19 C14 C13 C12 -2.7(2)
C19 C18 C17 C16 0.6(4)
C20 N2 C19 C14 0.6(3)
C20 N2 C19 C18 -178.76(18)
C20 N2 C21 C22A -87.5(3)
C20 N2 C21 C22B -109.3(4)
C20 C12 C13 O2 -178.00(17)
C20 C12 C13 C14 2.3(2)
C21 N2 C19 C14 -176.03(16)
C21 N2 C19 C18 4.6(3)
C21 N2 C20 C12 175.72(17)
C21 C22A C23A C24A 74.0(6)
C21 C22B C23B C24B 175.7(7)
C22A C21 C22B C23B 110.6(17)
C22A C23A C24A C25A 174.4(7)
C22B C21 C22A C23A -67.5(13)
C22B C23B C24B C25B -172.3(13)
